data_7705004
loop_
_publ_author_name
'Gallego, Ana M.'
'Pe\~nas-Defrutos, Marconi N'
'Marcos-Ayuso, Guillermo'
'Martin-Alvarez, Jose M'
'Mart\'inez-Ilarduya, Jes\'us M'
'Espinet, Pablo'

_publ_section_title
;
 Experimental study of speciation and mechanistic implications when using
 chelating ligands in aryl-alkynyl Stille coupling.
;
_journal_issue 32
_journal_name_full 'Dalton transactions (Cambridge, England : 2003)'
_journal_page_first 11336
_journal_page_last 11345
_journal_paper_doi 10.1039/d0dt02335c
_journal_volume 49
_journal_year 2020
_chemical_formula_moiety 'C46 H56 P2 Pd Sn'
_chemical_formula_sum 'C46 H56 P2 Pd Sn'
_chemical_formula_weight 895.93
_space_group_crystal_system monoclinic
_space_group_IT_number 14
_space_group_name_Hall '-P 2yn'
_space_group_name_H-M_alt 'P 1 21/n 1'
_atom_sites_solution_hydrogens geom
_atom_sites_solution_primary dual
_audit_creation_date 2020-06-16
_audit_creation_method
;
Olex2 1.2
(compiled 2018.05.29 svn.r3508 for OlexSys, GUI svn.r5506)
;
_audit_update_record
;
2020-06-28 deposited with the CCDC.	2020-08-03 downloaded from the CCDC.
;
_cell_angle_alpha 90
_cell_angle_beta 93.940(3)
_cell_angle_gamma 90
_cell_formula_units_Z 4
_cell_length_a 10.3519(4)
_cell_length_b 9.1916(4)
_cell_length_c 46.0458(19)
_cell_measurement_reflns_used 6555
_cell_measurement_temperature 294
_cell_measurement_theta_max 23.7270
_cell_measurement_theta_min 3.5020
_cell_volume 4370.9(3)
_computing_cell_refinement 'CrysAlisPro 1.171.39.45g (Rigaku OD, 2018)'
_computing_data_collection 'CrysAlisPro 1.171.39.45g (Rigaku OD, 2018)'
_computing_data_reduction 'CrysAlisPro 1.171.39.45g (Rigaku OD, 2018)'
_computing_molecular_graphics 'Olex2 (Dolomanov et al., 2009)'
_computing_publication_material 'Olex2 (Dolomanov et al., 2009)'
_computing_structure_refinement 'ShelXL (Sheldrick, 2015)'
_computing_structure_solution 'ShelXT (Sheldrick, 2015)'
_diffrn_ambient_temperature 294
_diffrn_detector 'CCD plate'
_diffrn_detector_area_resol_mean 10.4757
_diffrn_detector_type Atlas
_diffrn_measured_fraction_theta_full 0.997
_diffrn_measured_fraction_theta_max 0.864
_diffrn_measurement_details
;
List of Runs (angles in degrees, time in seconds):

  # Type    Start    End  Width  t~exp~   \w     \q     \k     \f   Frames
#--------------------------------------------------------------------------
  1  \w    -37.50  63.00   0.75   72.50    --  -10.64  57.00 120.00  134
  2  \w    -78.00  18.00   0.75   72.50    --  -10.64 -57.00 -30.00  128
  3  \w     34.00  98.50   0.75   72.50    --   12.20-178.00 -30.00   86
;
_diffrn_measurement_device 'four-circle diffractometer'
_diffrn_measurement_device_type 'SuperNova, Dual, Cu at home/near, Atlas'
_diffrn_measurement_method '\w scans'
_diffrn_orient_matrix_type 'CrysAlisPro convention (1999,Acta A55,543-557)'
_diffrn_orient_matrix_UB_11 -0.0223149000
_diffrn_orient_matrix_UB_12 0.0317510000
_diffrn_orient_matrix_UB_13 0.0127738000
_diffrn_orient_matrix_UB_21 -0.0644468000
_diffrn_orient_matrix_UB_22 -0.0194173000
_diffrn_orient_matrix_UB_23 -0.0046444000
_diffrn_orient_matrix_UB_31 0.0080028000
_diffrn_orient_matrix_UB_32 -0.0675937000
_diffrn_orient_matrix_UB_33 0.0073344000
_diffrn_radiation_monochromator mirror
_diffrn_radiation_probe x-ray
_diffrn_radiation_type MoK\a
_diffrn_radiation_wavelength 0.71073
_diffrn_reflns_av_R_equivalents 0.0712
_diffrn_reflns_av_unetI/netI 0.1011
_diffrn_reflns_Laue_measured_fraction_full 0.997
_diffrn_reflns_Laue_measured_fraction_max 0.864
_diffrn_reflns_limit_h_max 14
_diffrn_reflns_limit_h_min -13
_diffrn_reflns_limit_k_max 12
_diffrn_reflns_limit_k_min -12
_diffrn_reflns_limit_l_max 43
_diffrn_reflns_limit_l_min -57
_diffrn_reflns_number 30091
_diffrn_reflns_point_group_measured_fraction_full 0.997
_diffrn_reflns_point_group_measured_fraction_max 0.864
_diffrn_reflns_theta_full 25.242
_diffrn_reflns_theta_max 29.694
_diffrn_reflns_theta_min 3.387
_diffrn_source 'micro-focus sealed X-ray tube'
_diffrn_source_type 'SuperNova (Mo) X-ray Source'
_exptl_absorpt_coefficient_mu 1.085
_exptl_absorpt_correction_T_max 1.000
_exptl_absorpt_correction_T_min 0.757
_exptl_absorpt_correction_type gaussian
_exptl_absorpt_process_details
;
CrysAlisPro 1.171.39.45g (Rigaku Oxford Diffraction, 2018)
Numerical absorption correction based on gaussian integration over
			a multifaceted crystal model
Empirical absorption correction using spherical harmonics,
 implemented in SCALE3 ABSPACK scaling algorithm.
;
_exptl_crystal_colour yellow
_exptl_crystal_colour_primary yellow
_exptl_crystal_density_diffrn 1.361
_exptl_crystal_description irregular
_exptl_crystal_F_000 1832
_exptl_crystal_size_max 0.221
_exptl_crystal_size_mid 0.139
_exptl_crystal_size_min 0.112
_refine_diff_density_max 0.823
_refine_diff_density_min -1.125
_refine_diff_density_rms 0.111
_refine_ls_extinction_method none
_refine_ls_goodness_of_fit_ref 1.105
_refine_ls_hydrogen_treatment constr
_refine_ls_matrix_type full
_refine_ls_number_parameters 424
_refine_ls_number_reflns 10725
_refine_ls_number_restraints 5
_refine_ls_restrained_S_all 1.106
_refine_ls_R_factor_all 0.1646
_refine_ls_R_factor_gt 0.0973
_refine_ls_shift/su_max 0.001
_refine_ls_shift/su_mean 0.000
_refine_ls_structure_factor_coef Fsqd
_refine_ls_weighting_details 'w=1/[\s^2^(Fo^2^)+(0.0241P)^2^+30.4697P] where P=(Fo^2^+2Fc^2^)/3'
_refine_ls_weighting_scheme calc
_refine_ls_wR_factor_gt 0.1700
_refine_ls_wR_factor_ref 0.1945
_reflns_Friedel_coverage 0.000
_reflns_number_gt 6055
_reflns_number_total 10725
_reflns_threshold_expression 'I > 2\s(I)'
_cod_data_source_file d0dt02335c2.cif
_cod_data_source_block 14a
_cod_depositor_comments 'Adding full bibliography for 7705001--7705006.cif.'
_cod_database_code 7705004
_shelx_shelxl_version_number 2014/7
_chemical_oxdiff_formula 'C46 H56 P2 Pd Sn'
_chemical_oxdiff_usercomment orange
_shelx_space_group_comment
;
The symmetry employed for this shelxl refinement is uniquely defined
by the following loop, which should always be used as a source of
symmetry information in preference to the above space-group names.
They are only intended as comments.
;
_reflns_odcompleteness_completeness 99.65
_reflns_odcompleteness_iscentric 1
_reflns_odcompleteness_theta 26.32
_olex2_refinement_description
;
1. Fixed Uiso
 At 1.2 times of:
  All C(H) groups, All C(H,H) groups
 At 1.5 times of:
  All C(H,H,H) groups
2. Restrained distances
 C73-C74
 1.55 with sigma of 0.02
 C92-C93
 1.55 with sigma of 0.02
 C91-C92
 1.55 with sigma of 0.02
 C93-C94
 1.55 with sigma of 0.02
 C74-C73
 1.55 with sigma of 0.02
3.a Secondary CH2 refined with riding coordinates:
 C61(H61A,H61B), C62(H62A,H62B), C71(H71A,H71B), C72(H72A,H72B), C73(H73A,
 H73B), C81(H81A,H81B), C82(H82A,H82B), C83(H83A,H83B), C91(H91A,H91B),
 C92(H92A,H92B), C93(H93A,H93B)
3.b Aromatic/amide H refined with riding coordinates:
 C4(H4), C5(H5), C6(H6), C7(H7), C8(H8), C22(H22), C23(H23), C24(H24),
 C25(H25), C26(H26), C32(H32), C33(H33), C34(H34), C35(H35), C36(H36), C42(H42),
  C43(H43), C44(H44), C45(H45), C46(H46), C52(H52), C53(H53), C54(H54),
 C55(H55), C56(H56)
3.c Idealised Me refined as rotating group:
 C74(H74A,H74B,H74C), C84(H84A,H84B,H84C), C94(H94A,H94B,H94C)
;
_olex2_submission_special_instructions 'No special instructions were received'
_oxdiff_exptl_absorpt_empirical_details
;
Empirical correction (ABSPACK) includes:
- Absorption correction using spherical harmonics
- Frame scaling
;
_oxdiff_exptl_absorpt_empirical_full_max 1.440
_oxdiff_exptl_absorpt_empirical_full_min 0.665

loop_
_space_group_symop_operation_xyz
'x, y, z'
'-x+1/2, y+1/2, -z+1/2'
'-x, -y, -z'
'x-1/2, -y-1/2, z-1/2'

loop_
_atom_site_label
_atom_site_type_symbol
_atom_site_fract_x
_atom_site_fract_y
_atom_site_fract_z
_atom_site_U_iso_or_equiv
_atom_site_adp_type
_atom_site_occupancy
_atom_site_site_symmetry_order
_atom_site_calc_flag
_atom_site_refinement_flags_posn
_atom_site_refinement_flags_adp
_atom_site_refinement_flags_occupancy
_atom_site_disorder_assembly
_atom_site_disorder_group
C1 C 0.4823(9) 0.1289(12) 0.6002(2) 0.064(3) Uani 1 1 d . . . . .
P1 P 0.1679(2) 0.1440(3) 0.60033(5) 0.0472(6) Uani 1 1 d . . . . .
Pd1 Pd 0.35937(6) 0.22497(8) 0.62618(2) 0.0486(2) Uani 1 1 d . . . . .
Sn1 Sn 0.58146(6) 0.31746(9) 0.64821(2) 0.0630(2) Uani 1 1 d . . . . .
C2 C 0.5485(9) 0.0903(12) 0.5810(2) 0.062(3) Uani 1 1 d . . . . .
P2 P 0.2270(2) 0.3542(3) 0.65390(5) 0.0480(6) Uani 1 1 d . . . . .
C3 C 0.6240(9) 0.0583(12) 0.5575(2) 0.062(3) Uani 1 1 d . . . . .
C4 C 0.7303(11) -0.0329(12) 0.5605(2) 0.074(3) Uani 1 1 d . . . . .
H4 H 0.7548 -0.0732 0.5785 0.089 Uiso 1 1 calc R . . . .
C5 C 0.8011(11) -0.0648(14) 0.5367(3) 0.083(3) Uani 1 1 d . . . . .
H5 H 0.8720 -0.1268 0.5390 0.099 Uiso 1 1 calc R . . . .
C6 C 0.7691(13) -0.0081(15) 0.5104(3) 0.091(4) Uani 1 1 d . . . . .
H6 H 0.8178 -0.0293 0.4947 0.109 Uiso 1 1 calc R . . . .
C7 C 0.6659(16) 0.0797(19) 0.5070(3) 0.124(6) Uani 1 1 d . . . . .
H7 H 0.6404 0.1155 0.4886 0.149 Uiso 1 1 calc R . . . .
C8 C 0.5977(13) 0.1174(15) 0.5303(3) 0.096(4) Uani 1 1 d . . . . .
H8 H 0.5312 0.1851 0.5276 0.115 Uiso 1 1 calc R . . . .
C21 C 0.1448(9) 0.2389(9) 0.56514(19) 0.050(2) Uani 1 1 d . . . . .
C22 C 0.2455(10) 0.3111(11) 0.5540(2) 0.062(3) Uani 1 1 d . . . . .
H22 H 0.3247 0.3173 0.5647 0.074 Uiso 1 1 calc R . . . .
C23 C 0.2305(12) 0.3749(12) 0.5268(3) 0.075(3) Uani 1 1 d . . . . .
H23 H 0.2998 0.4234 0.5194 0.090 Uiso 1 1 calc R . . . .
C24 C 0.1156(14) 0.3674(13) 0.5109(3) 0.083(4) Uani 1 1 d . . . . .
H24 H 0.1067 0.4089 0.4925 0.100 Uiso 1 1 calc R . . . .
C25 C 0.0134(12) 0.2991(13) 0.5219(3) 0.083(3) Uani 1 1 d . . . . .
H25 H -0.0661 0.2965 0.5112 0.100 Uiso 1 1 calc R . . . .
C26 C 0.0264(10) 0.2344(11) 0.5487(2) 0.069(3) Uani 1 1 d . . . . .
H26 H -0.0439 0.1871 0.5560 0.083 Uiso 1 1 calc R . . . .
C31 C 0.1326(9) -0.0412(10) 0.5906(2) 0.054(2) Uani 1 1 d . . . . .
C32 C 0.2066(12) -0.1108(11) 0.5707(2) 0.072(3) Uani 1 1 d . . . . .
H32 H 0.2735 -0.0604 0.5628 0.086 Uiso 1 1 calc R . . . .
C33 C 0.1830(14) -0.2524(14) 0.5626(3) 0.090(4) Uani 1 1 d . . . . .
H33 H 0.2330 -0.2964 0.5491 0.108 Uiso 1 1 calc R . . . .
C34 C 0.0852(13) -0.3299(12) 0.5745(3) 0.082(4) Uani 1 1 d . . . . .
H34 H 0.0688 -0.4258 0.5690 0.099 Uiso 1 1 calc R . . . .
C35 C 0.0142(11) -0.2651(11) 0.5942(3) 0.077(3) Uani 1 1 d . . . . .
H35 H -0.0515 -0.3173 0.6023 0.092 Uiso 1 1 calc R . . . .
C36 C 0.0367(10) -0.1216(12) 0.6028(2) 0.070(3) Uani 1 1 d . . . . .
H36 H -0.0127 -0.0796 0.6167 0.084 Uiso 1 1 calc R . . . .
C41 C 0.2561(8) 0.5488(10) 0.6595(2) 0.050(2) Uani 1 1 d . . . . .
C42 C 0.3238(10) 0.6218(12) 0.6401(2) 0.068(3) Uani 1 1 d . . . . .
H42 H 0.3570 0.5707 0.6248 0.082 Uiso 1 1 calc R . . . .
C43 C 0.3450(12) 0.7680(14) 0.6421(3) 0.088(4) Uani 1 1 d . . . . .
H43 H 0.3904 0.8161 0.6283 0.105 Uiso 1 1 calc R . . . .
C44 C 0.2985(14) 0.8434(14) 0.6650(4) 0.101(5) Uani 1 1 d . . . . .
H44 H 0.3139 0.9427 0.6669 0.121 Uiso 1 1 calc R . . . .
C45 C 0.2289(16) 0.7717(16) 0.6850(3) 0.110(5) Uani 1 1 d . . . . .
H45 H 0.1945 0.8224 0.7002 0.132 Uiso 1 1 calc R . . . .
C46 C 0.2113(12) 0.6250(13) 0.6823(3) 0.082(3) Uani 1 1 d . . . . .
H46 H 0.1678 0.5755 0.6963 0.099 Uiso 1 1 calc R . . . .
C51 C 0.1930(9) 0.2744(11) 0.68869(19) 0.055(2) Uani 1 1 d . . . . .
C52 C 0.0731(11) 0.2817(15) 0.7000(2) 0.084(4) Uani 1 1 d . . . . .
H52 H 0.0058 0.3319 0.6900 0.101 Uiso 1 1 calc R . . . .
C53 C 0.0537(14) 0.2156(18) 0.7257(3) 0.111(5) Uani 1 1 d . . . . .
H53 H -0.0268 0.2236 0.7333 0.133 Uiso 1 1 calc R . . . .
C54 C 0.1481(14) 0.1381(16) 0.7406(3) 0.097(4) Uani 1 1 d . . . . .
H54 H 0.1310 0.0909 0.7578 0.117 Uiso 1 1 calc R . . . .
C55 C 0.2679(13) 0.1300(15) 0.7303(3) 0.091(4) Uani 1 1 d . . . . .
H55 H 0.3341 0.0800 0.7407 0.110 Uiso 1 1 calc R . . . .
C56 C 0.2905(11) 0.1971(14) 0.7041(2) 0.079(3) Uani 1 1 d . . . . .
H56 H 0.3718 0.1902 0.6968 0.095 Uiso 1 1 calc R . . . .
C61 C 0.0685(8) 0.3593(10) 0.63311(19) 0.055(2) Uani 1 1 d . . . . .
H61A H 0.0022 0.3907 0.6456 0.066 Uiso 1 1 calc R . . . .
H61B H 0.0711 0.4281 0.6172 0.066 Uiso 1 1 calc R . . . .
C62 C 0.0359(8) 0.2078(11) 0.6211(2) 0.058(2) Uani 1 1 d . . . . .
H62A H -0.0437 0.2115 0.6087 0.070 Uiso 1 1 calc R . . . .
H62B H 0.0233 0.1414 0.6370 0.070 Uiso 1 1 calc R . . . .
C71 C 0.7184(10) 0.1437(14) 0.6567(3) 0.090(4) Uani 1 1 d . . . . .
H71A H 0.7548 0.1169 0.6386 0.109 Uiso 1 1 calc R . . . .
H71B H 0.7887 0.1789 0.6699 0.109 Uiso 1 1 calc R . . . .
C72 C 0.6632(15) 0.015(2) 0.6692(4) 0.157(8) Uani 1 1 d . . . . .
H72A H 0.5749 0.0030 0.6611 0.188 Uiso 1 1 calc R . . . .
H72B H 0.6607 0.0286 0.6901 0.188 Uiso 1 1 calc R . . . .
C73 C 0.749(2) -0.139(3) 0.6629(5) 0.187(9) Uiso 1 1 d D . . . .
H73A H 0.7027 -0.2249 0.6687 0.224 Uiso 1 1 calc R . . . .
H73B H 0.7649 -0.1473 0.6425 0.224 Uiso 1 1 calc R . . . .
C74 C 0.873(2) -0.119(3) 0.6813(5) 0.223(11) Uiso 1 1 d D . . . .
H74A H 0.8983 -0.0190 0.6809 0.335 Uiso 1 1 calc GR . . . .
H74B H 0.9388 -0.1788 0.6738 0.335 Uiso 1 1 calc GR . . . .
H74C H 0.8598 -0.1475 0.7010 0.335 Uiso 1 1 calc GR . . . .
C81 C 0.5875(10) 0.4398(15) 0.6888(2) 0.084(4) Uani 1 1 d . . . . .
H81A H 0.5460 0.5332 0.6851 0.101 Uiso 1 1 calc R . . . .
H81B H 0.5373 0.3877 0.7025 0.101 Uiso 1 1 calc R . . . .
C82 C 0.7188(10) 0.4654(13) 0.7026(2) 0.076(3) Uani 1 1 d . . . . .
H82A H 0.7701 0.5125 0.6885 0.091 Uiso 1 1 calc R . . . .
H82B H 0.7583 0.3717 0.7071 0.091 Uiso 1 1 calc R . . . .
C83 C 0.7265(13) 0.5557(18) 0.7298(3) 0.109(5) Uani 1 1 d . . . . .
H83A H 0.6777 0.5077 0.7443 0.131 Uiso 1 1 calc R . . . .
H83B H 0.6859 0.6491 0.7255 0.131 Uiso 1 1 calc R . . . .
C84 C 0.8654(14) 0.581(2) 0.7426(3) 0.137(6) Uani 1 1 d . . . . .
H84A H 0.9166 0.6209 0.7279 0.205 Uiso 1 1 calc GR . . . .
H84B H 0.9023 0.4909 0.7495 0.205 Uiso 1 1 calc GR . . . .
H84C H 0.8642 0.6487 0.7586 0.205 Uiso 1 1 calc GR . . . .
C91 C 0.6824(15) 0.4593(18) 0.6184(3) 0.124(5) Uiso 1 1 d D . . . .
H91A H 0.7071 0.5486 0.6286 0.149 Uiso 1 1 calc R . . . .
H91B H 0.7613 0.4112 0.6134 0.149 Uiso 1 1 calc R . . . .
C92 C 0.6036(19) 0.498(2) 0.5907(4) 0.166(8) Uiso 1 1 d D . . . .
H92A H 0.5589 0.4103 0.5837 0.199 Uiso 1 1 calc R . . . .
H92B H 0.5378 0.5670 0.5956 0.199 Uiso 1 1 calc R . . . .
C93 C 0.672(3) 0.558(3) 0.5666(6) 0.275(15) Uiso 1 1 d D . . . .
H93A H 0.7261 0.4845 0.5585 0.331 Uiso 1 1 calc R . . . .
H93B H 0.7270 0.6385 0.5734 0.331 Uiso 1 1 calc R . . . .
C94 C 0.571(2) 0.612(3) 0.5434(5) 0.205(10) Uiso 1 1 d D . . . .
H94A H 0.6127 0.6620 0.5284 0.307 Uiso 1 1 calc GR . . . .
H94B H 0.5118 0.6768 0.5521 0.307 Uiso 1 1 calc GR . . . .
H94C H 0.5234 0.5301 0.5351 0.307 Uiso 1 1 calc GR . . . .

loop_
_atom_site_aniso_label
_atom_site_aniso_U_11
_atom_site_aniso_U_22
_atom_site_aniso_U_33
_atom_site_aniso_U_23
_atom_site_aniso_U_13
_atom_site_aniso_U_12
C1 0.051(6) 0.074(7) 0.067(7) -0.006(5) 0.010(5) -0.008(5)
P1 0.0463(13) 0.0485(14) 0.0460(13) -0.0074(10) -0.0024(10) -0.0011(11)
Pd1 0.0385(3) 0.0556(4) 0.0516(4) -0.0079(3) 0.0028(3) 0.0026(3)
Sn1 0.0409(4) 0.0747(5) 0.0724(5) -0.0095(4) -0.0032(3) 0.0003(3)
C2 0.041(5) 0.080(7) 0.067(7) -0.021(5) 0.009(5) 0.003(5)
P2 0.0396(12) 0.0556(15) 0.0492(13) -0.0041(11) 0.0054(10) 0.0032(11)
C3 0.050(6) 0.069(7) 0.067(7) -0.017(5) 0.006(5) 0.010(5)
C4 0.071(7) 0.076(8) 0.075(8) -0.012(6) 0.003(6) 0.012(6)
C5 0.062(7) 0.098(9) 0.090(9) -0.019(7) 0.021(6) 0.016(7)
C6 0.094(10) 0.099(10) 0.083(10) -0.011(8) 0.041(7) 0.010(8)
C7 0.152(15) 0.152(15) 0.073(9) 0.014(9) 0.040(9) 0.057(13)
C8 0.100(10) 0.112(11) 0.077(8) 0.010(8) 0.025(7) 0.047(8)
C21 0.060(6) 0.035(5) 0.055(5) -0.003(4) 0.003(4) 0.008(4)
C22 0.060(6) 0.063(6) 0.062(6) 0.005(5) 0.006(5) 0.003(5)
C23 0.083(8) 0.061(7) 0.081(8) 0.010(6) 0.016(6) 0.006(6)
C24 0.114(11) 0.066(8) 0.069(8) 0.009(6) 0.000(7) 0.016(8)
C25 0.085(8) 0.078(8) 0.083(8) 0.012(7) -0.023(7) 0.013(7)
C26 0.065(7) 0.063(7) 0.078(7) 0.004(6) -0.009(5) -0.008(5)
C31 0.051(5) 0.053(6) 0.056(6) 0.011(4) 0.000(4) 0.003(5)
C32 0.096(9) 0.053(6) 0.069(7) -0.003(5) 0.025(6) -0.006(6)
C33 0.123(11) 0.077(9) 0.073(8) -0.015(6) 0.023(7) 0.008(8)
C34 0.118(11) 0.045(6) 0.081(8) 0.007(6) -0.009(7) -0.002(7)
C35 0.077(8) 0.046(6) 0.106(9) 0.007(6) 0.003(7) -0.006(6)
C36 0.055(6) 0.070(7) 0.085(8) 0.000(6) 0.008(5) 0.002(6)
C41 0.039(5) 0.057(6) 0.054(6) -0.004(4) -0.003(4) 0.010(4)
C42 0.061(6) 0.059(7) 0.084(8) -0.002(6) 0.000(5) -0.002(5)
C43 0.071(8) 0.078(9) 0.112(10) 0.022(8) -0.007(7) -0.007(7)
C44 0.106(11) 0.057(8) 0.135(13) -0.009(8) -0.030(10) -0.002(8)
C45 0.151(14) 0.073(9) 0.107(11) -0.030(8) 0.010(10) 0.005(10)
C46 0.106(10) 0.066(8) 0.076(8) -0.011(6) 0.014(7) 0.002(7)
C51 0.055(5) 0.058(6) 0.052(5) -0.006(4) 0.005(4) -0.004(5)
C52 0.065(7) 0.115(10) 0.074(8) 0.012(7) 0.026(6) 0.000(7)
C53 0.098(10) 0.165(15) 0.075(9) 0.027(9) 0.035(7) 0.005(10)
C54 0.101(10) 0.127(12) 0.066(8) 0.027(8) 0.020(7) -0.021(9)
C55 0.083(9) 0.105(10) 0.085(9) 0.029(7) -0.011(7) -0.002(8)
C56 0.064(7) 0.108(10) 0.066(7) 0.007(7) 0.006(5) 0.001(7)
C61 0.049(5) 0.063(6) 0.054(6) -0.008(5) 0.008(4) 0.003(5)
C62 0.043(5) 0.068(6) 0.065(6) -0.004(5) 0.005(4) -0.007(5)
C71 0.046(6) 0.092(9) 0.134(11) -0.011(8) 0.008(7) -0.004(6)
C72 0.078(11) 0.20(2) 0.194(19) 0.072(16) 0.021(11) 0.030(13)
C81 0.062(7) 0.112(10) 0.078(8) -0.030(7) 0.008(6) -0.012(7)
C82 0.064(7) 0.091(9) 0.071(7) -0.017(6) 0.000(5) 0.002(6)
C83 0.097(10) 0.146(14) 0.085(9) -0.024(9) 0.008(8) -0.003(10)
C84 0.107(12) 0.180(17) 0.117(12) -0.045(12) -0.039(10) 0.002(12)

loop_
_atom_type_symbol
_atom_type_description
_atom_type_scat_dispersion_real
_atom_type_scat_dispersion_imag
_atom_type_scat_source
C C 0.0033 0.0016 'International Tables Vol C Tables 4.2.6.8 and 6.1.1.4'
H H 0.0000 0.0000 'International Tables Vol C Tables 4.2.6.8 and 6.1.1.4'
P P 0.1023 0.0942 'International Tables Vol C Tables 4.2.6.8 and 6.1.1.4'
Pd Pd -0.9988 1.0072 'International Tables Vol C Tables 4.2.6.8 and 6.1.1.4'
Sn Sn -0.6537 1.4246 'International Tables Vol C Tables 4.2.6.8 and 6.1.1.4'

loop_
_exptl_crystal_face_index_h
_exptl_crystal_face_index_k
_exptl_crystal_face_index_l
_exptl_crystal_face_perp_dist
-12 3 35 0.0361
12 -2 -38 0.0821
8 -11 3 0.0915
-7 11 -7 0.0500
-11 -4 -31 0.0558
11 4 31 0.0558
2 -6 -58 0.0590
1 -11 31 0.1115
-4 -4 -57 0.0447

loop_
_geom_angle_atom_site_label_1
_geom_angle_atom_site_label_2
_geom_angle_atom_site_label_3
_geom_angle
_geom_angle_site_symmetry_1
_geom_angle_site_symmetry_3
_geom_angle_publ_flag
C2 C1 Pd1 168.1(10) . . ?
C21 P1 Pd1 110.4(3) . . ?
C31 P1 Pd1 125.1(3) . . ?
C31 P1 C21 102.6(4) . . ?
C31 P1 C62 106.9(5) . . ?
C62 P1 Pd1 105.5(3) . . ?
C62 P1 C21 104.7(4) . . ?
C1 Pd1 P1 96.1(3) . . ?
C1 Pd1 Sn1 78.2(3) . . ?
C1 Pd1 P2 174.5(3) . . ?
P1 Pd1 Sn1 172.78(7) . . ?
P2 Pd1 P1 85.99(8) . . ?
P2 Pd1 Sn1 99.31(7) . . ?
C71 Sn1 Pd1 112.5(3) . . ?
C71 Sn1 C81 104.3(5) . . ?
C71 Sn1 C91 102.5(6) . . ?
C81 Sn1 Pd1 118.5(3) . . ?
C81 Sn1 C91 104.0(6) . . ?
C91 Sn1 Pd1 113.3(4) . . ?
C1 C2 C3 174.6(13) . . ?
C41 P2 Pd1 119.4(3) . . ?
C41 P2 C61 100.4(4) . . ?
C51 P2 Pd1 116.4(3) . . ?
C51 P2 C41 108.1(4) . . ?
C51 P2 C61 104.4(4) . . ?
C61 P2 Pd1 105.7(3) . . ?
C4 C3 C2 122.1(10) . . ?
C8 C3 C2 122.2(10) . . ?
C8 C3 C4 115.7(10) . . ?
C3 C4 H4 119.7 . . ?
C3 C4 C5 120.6(11) . . ?
C5 C4 H4 119.7 . . ?
C4 C5 H5 119.3 . . ?
C6 C5 C4 121.3(12) . . ?
C6 C5 H5 119.3 . . ?
C5 C6 H6 120.4 . . ?
C5 C6 C7 119.1(12) . . ?
C7 C6 H6 120.4 . . ?
C6 C7 H7 119.6 . . ?
C6 C7 C8 120.8(13) . . ?
C8 C7 H7 119.6 . . ?
C3 C8 H8 118.9 . . ?
C7 C8 C3 122.3(12) . . ?
C7 C8 H8 118.9 . . ?
C22 C21 P1 120.4(7) . . ?
C22 C21 C26 118.3(9) . . ?
C26 C21 P1 121.3(8) . . ?
C21 C22 H22 119.8 . . ?
C21 C22 C23 120.4(10) . . ?
C23 C22 H22 119.8 . . ?
C22 C23 H23 119.7 . . ?
C24 C23 C22 120.5(11) . . ?
C24 C23 H23 119.7 . . ?
C23 C24 H24 120.0 . . ?
C23 C24 C25 120.0(11) . . ?
C25 C24 H24 120.0 . . ?
C24 C25 H25 119.8 . . ?
C24 C25 C26 120.4(11) . . ?
C26 C25 H25 119.8 . . ?
C21 C26 H26 119.8 . . ?
C25 C26 C21 120.4(11) . . ?
C25 C26 H26 119.8 . . ?
C32 C31 P1 119.4(8) . . ?
C36 C31 P1 122.9(8) . . ?
C36 C31 C32 117.6(9) . . ?
C31 C32 H32 119.3 . . ?
C33 C32 C31 121.3(11) . . ?
C33 C32 H32 119.3 . . ?
C32 C33 H33 119.9 . . ?
C32 C33 C34 120.3(11) . . ?
C34 C33 H33 119.9 . . ?
C33 C34 H34 120.4 . . ?
C35 C34 C33 119.2(11) . . ?
C35 C34 H34 120.4 . . ?
C34 C35 H35 119.2 . . ?
C34 C35 C36 121.5(11) . . ?
C36 C35 H35 119.2 . . ?
C31 C36 C35 120.0(11) . . ?
C31 C36 H36 120.0 . . ?
C35 C36 H36 120.0 . . ?
C42 C41 P2 118.7(8) . . ?
C42 C41 C46 118.2(10) . . ?
C46 C41 P2 123.2(8) . . ?
C41 C42 H42 119.0 . . ?
C41 C42 C43 122.1(12) . . ?
C43 C42 H42 119.0 . . ?
C42 C43 H43 120.4 . . ?
C42 C43 C44 119.1(13) . . ?
C44 C43 H43 120.4 . . ?
C43 C44 H44 120.0 . . ?
C43 C44 C45 120.0(13) . . ?
C45 C44 H44 120.0 . . ?
C44 C45 H45 120.6 . . ?
C46 C45 C44 118.9(13) . . ?
C46 C45 H45 120.6 . . ?
C41 C46 H46 119.1 . . ?
C45 C46 C41 121.7(13) . . ?
C45 C46 H46 119.1 . . ?
C52 C51 P2 123.1(8) . . ?
C52 C51 C56 118.2(10) . . ?
C56 C51 P2 118.7(7) . . ?
C51 C52 H52 120.1 . . ?
C53 C52 C51 119.8(12) . . ?
C53 C52 H52 120.1 . . ?
C52 C53 H53 118.9 . . ?
C54 C53 C52 122.1(12) . . ?
C54 C53 H53 118.9 . . ?
C53 C54 H54 120.2 . . ?
C53 C54 C55 119.6(12) . . ?
C55 C54 H54 120.2 . . ?
C54 C55 H55 120.3 . . ?
C54 C55 C56 119.4(12) . . ?
C56 C55 H55 120.3 . . ?
C51 C56 H56 119.6 . . ?
C55 C56 C51 120.8(11) . . ?
C55 C56 H56 119.6 . . ?
P2 C61 H61A 109.8 . . ?
P2 C61 H61B 109.8 . . ?
H61A C61 H61B 108.2 . . ?
C62 C61 P2 109.4(6) . . ?
C62 C61 H61A 109.8 . . ?
C62 C61 H61B 109.8 . . ?
P1 C62 H62A 109.8 . . ?
P1 C62 H62B 109.8 . . ?
C61 C62 P1 109.2(6) . . ?
C61 C62 H62A 109.8 . . ?
C61 C62 H62B 109.8 . . ?
H62A C62 H62B 108.3 . . ?
Sn1 C71 H71A 108.8 . . ?
Sn1 C71 H71B 108.8 . . ?
H71A C71 H71B 107.7 . . ?
C72 C71 Sn1 113.9(9) . . ?
C72 C71 H71A 108.8 . . ?
C72 C71 H71B 108.8 . . ?
C71 C72 H72A 109.1 . . ?
C71 C72 H72B 109.1 . . ?
C71 C72 C73 112.7(13) . . ?
H72A C72 H72B 107.8 . . ?
C73 C72 H72A 109.1 . . ?
C73 C72 H72B 109.1 . . ?
C72 C73 H73A 111.0 . . ?
C72 C73 H73B 111.0 . . ?
H73A C73 H73B 109.0 . . ?
C74 C73 C72 103.7(18) . . ?
C74 C73 H73A 111.0 . . ?
C74 C73 H73B 111.0 . . ?
C73 C74 H74A 109.5 . . ?
C73 C74 H74B 109.5 . . ?
C73 C74 H74C 109.5 . . ?
H74A C74 H74B 109.5 . . ?
H74A C74 H74C 109.5 . . ?
H74B C74 H74C 109.5 . . ?
Sn1 C81 H81A 108.5 . . ?
Sn1 C81 H81B 108.5 . . ?
H81A C81 H81B 107.5 . . ?
C82 C81 Sn1 114.9(7) . . ?
C82 C81 H81A 108.5 . . ?
C82 C81 H81B 108.5 . . ?
C81 C82 H82A 108.3 . . ?
C81 C82 H82B 108.3 . . ?
C81 C82 C83 116.1(10) . . ?
H82A C82 H82B 107.4 . . ?
C83 C82 H82A 108.3 . . ?
C83 C82 H82B 108.3 . . ?
C82 C83 H83A 108.8 . . ?
C82 C83 H83B 108.8 . . ?
C82 C83 C84 113.7(12) . . ?
H83A C83 H83B 107.7 . . ?
C84 C83 H83A 108.8 . . ?
C84 C83 H83B 108.8 . . ?
C83 C84 H84A 109.5 . . ?
C83 C84 H84B 109.5 . . ?
C83 C84 H84C 109.5 . . ?
H84A C84 H84B 109.5 . . ?
H84A C84 H84C 109.5 . . ?
H84B C84 H84C 109.5 . . ?
Sn1 C91 H91A 108.7 . . ?
Sn1 C91 H91B 108.7 . . ?
H91A C91 H91B 107.6 . . ?
C92 C91 Sn1 114.3(12) . . ?
C92 C91 H91A 108.7 . . ?
C92 C91 H91B 108.7 . . ?
C91 C92 H92A 107.8 . . ?
C91 C92 H92B 107.8 . . ?
H92A C92 H92B 107.2 . . ?
C93 C92 C91 117.9(18) . . ?
C93 C92 H92A 107.8 . . ?
C93 C92 H92B 107.8 . . ?
C92 C93 H93A 110.1 . . ?
C92 C93 H93B 110.1 . . ?
C92 C93 C94 108(2) . . ?
H93A C93 H93B 108.4 . . ?
C94 C93 H93A 110.1 . . ?
C94 C93 H93B 110.1 . . ?
C93 C94 H94A 109.5 . . ?
C93 C94 H94B 109.5 . . ?
C93 C94 H94C 109.5 . . ?
H94A C94 H94B 109.5 . . ?
H94A C94 H94C 109.5 . . ?
H94B C94 H94C 109.5 . . ?

loop_
_geom_bond_atom_site_label_1
_geom_bond_atom_site_label_2
_geom_bond_distance
_geom_bond_site_symmetry_2
_geom_bond_publ_flag
C1 Pd1 2.009(10) . ?
C1 C2 1.208(12) . ?
P1 Pd1 2.362(2) . ?
P1 C21 1.841(9) . ?
P1 C31 1.792(10) . ?
P1 C62 1.819(9) . ?
Pd1 Sn1 2.5916(9) . ?
Pd1 P2 2.271(2) . ?
Sn1 C71 2.154(12) . ?
Sn1 C81 2.180(10) . ?
Sn1 C91 2.206(15) . ?
C2 C3 1.409(13) . ?
P2 C41 1.829(10) . ?
P2 C51 1.818(9) . ?
P2 C61 1.843(9) . ?
C3 C4 1.382(13) . ?
C3 C8 1.379(15) . ?
C4 H4 0.9300 . ?
C4 C5 1.392(14) . ?
C5 H5 0.9300 . ?
C5 C6 1.338(16) . ?
C6 H6 0.9300 . ?
C6 C7 1.339(17) . ?
C7 H7 0.9300 . ?
C7 C8 1.368(16) . ?
C8 H8 0.9300 . ?
C21 C22 1.367(13) . ?
C21 C26 1.396(13) . ?
C22 H22 0.9300 . ?
C22 C23 1.379(14) . ?
C23 H23 0.9300 . ?
C23 C24 1.355(15) . ?
C24 H24 0.9300 . ?
C24 C25 1.358(16) . ?
C25 H25 0.9300 . ?
C25 C26 1.366(14) . ?
C26 H26 0.9300 . ?
C31 C32 1.388(13) . ?
C31 C36 1.387(13) . ?
C32 H32 0.9300 . ?
C32 C33 1.370(15) . ?
C33 H33 0.9300 . ?
C33 C34 1.381(16) . ?
C34 H34 0.9300 . ?
C34 C35 1.345(15) . ?
C35 H35 0.9300 . ?
C35 C36 1.391(14) . ?
C36 H36 0.9300 . ?
C41 C42 1.352(13) . ?
C41 C46 1.369(13) . ?
C42 H42 0.9300 . ?
C42 C43 1.364(15) . ?
C43 H43 0.9300 . ?
C43 C44 1.374(18) . ?
C44 H44 0.9300 . ?
C44 C45 1.377(19) . ?
C45 H45 0.9300 . ?
C45 C46 1.366(17) . ?
C46 H46 0.9300 . ?
C51 C52 1.380(13) . ?
C51 C56 1.389(13) . ?
C52 H52 0.9300 . ?
C52 C53 1.359(15) . ?
C53 H53 0.9300 . ?
C53 C54 1.356(17) . ?
C54 H54 0.9300 . ?
C54 C55 1.361(16) . ?
C55 H55 0.9300 . ?
C55 C56 1.386(15) . ?
C56 H56 0.9300 . ?
C61 H61A 0.9700 . ?
C61 H61B 0.9700 . ?
C61 C62 1.526(13) . ?
C62 H62A 0.9700 . ?
C62 H62B 0.9700 . ?
C71 H71A 0.9700 . ?
C71 H71B 0.9700 . ?
C71 C72 1.45(2) . ?
C72 H72A 0.9700 . ?
C72 H72B 0.9700 . ?
C72 C73 1.70(3) . ?
C73 H73A 0.9700 . ?
C73 H73B 0.9700 . ?
C73 C74 1.499(13) . ?
C74 H74A 0.9600 . ?
C74 H74B 0.9600 . ?
C74 H74C 0.9600 . ?
C81 H81A 0.9700 . ?
C81 H81B 0.9700 . ?
C81 C82 1.478(13) . ?
C82 H82A 0.9700 . ?
C82 H82B 0.9700 . ?
C82 C83 1.500(15) . ?
C83 H83A 0.9700 . ?
C83 H83B 0.9700 . ?
C83 C84 1.536(17) . ?
C84 H84A 0.9600 . ?
C84 H84B 0.9600 . ?
C84 H84C 0.9600 . ?
C91 H91A 0.9700 . ?
C91 H91B 0.9700 . ?
C91 C92 1.509(14) . ?
C92 H92A 0.9700 . ?
C92 H92B 0.9700 . ?
C92 C93 1.470(17) . ?
C93 H93A 0.9700 . ?
C93 H93B 0.9700 . ?
C93 C94 1.527(17) . ?
C94 H94A 0.9600 . ?
C94 H94B 0.9600 . ?
C94 H94C 0.9600 . ?

loop_
_exptl_oxdiff_crystal_face_indexfrac_h
_exptl_oxdiff_crystal_face_indexfrac_k
_exptl_oxdiff_crystal_face_indexfrac_l
_exptl_oxdiff_crystal_face_x
_exptl_oxdiff_crystal_face_y
_exptl_oxdiff_crystal_face_z
-12.0000 3.0001 35.0025 0.8101 0.5525 -0.0421
12.0000 -2.0001 -38.0027 -0.8167 -0.5580 -0.0475
8.0001 -11.0000 3.0006 -0.4895 -0.3159 0.8296
-7.0001 11.0000 -7.0009 0.4160 0.2701 -0.8509
-11.0001 -4.0000 -30.9972 -0.2775 0.9306 -0.0450
11.0001 4.0000 30.9972 0.2775 -0.9306 0.0450
1.9999 -6.0000 -58.0000 -0.9760 0.2570 -0.0038
1.0001 -10.9999 31.0025 0.0244 0.0051 0.9789
-4.0001 -4.0000 -56.9991 -0.7658 0.6002 -0.1797
